data_1574960
loop_
_publ_author_name
'Xu, Huihui'
'Le&#xf3;n Baeza, Jos&#xe9; Miguel'
'Baceiredo, Antoine'
'Rojas Guerrero, Ren&#xe9; Segundo'
'Saffon-Merceron, Nathalie'
'Branchadell, Vicen&#xe7;'
'Kato, Tsuyoshi'

_publ_section_title
;
 Aluminacyclopropene-phosphine complex: a carbene-exchange reagent.
;
_journal_issue 31
_journal_name_full 'Chemical science'
_journal_page_first 14225
_journal_page_last 14230
_journal_paper_doi 10.1039/d5sc03846d
_journal_volume 16
_journal_year 2025
_chemical_formula_sum 'C46 H79 Al N5 P Si'
_chemical_formula_weight 788.18
_space_group_crystal_system monoclinic
_space_group_IT_number 14
_space_group_name_Hall '-P 2yn'
_space_group_name_H-M_alt 'P 1 21/n 1'
_atom_sites_solution_hydrogens geom
_atom_sites_solution_primary dual
_atom_sites_solution_secondary difmap
_audit_creation_method SHELXL-2019/2
_audit_update_record
;
2025-04-04 deposited with the CCDC.	2025-06-30 downloaded from the CCDC.
;
_cell_angle_alpha 90
_cell_angle_beta 104.351(3)
_cell_angle_gamma 90
_cell_formula_units_Z 4
_cell_length_a 13.8960(14)
_cell_length_b 17.3957(16)
_cell_length_c 19.5978(17)
_cell_measurement_reflns_used 9937
_cell_measurement_temperature 193(2)
_cell_measurement_theta_max 24.18
_cell_measurement_theta_min 2.34
_cell_volume 4589.6(7)
_computing_cell_refinement 'Bruker SAINT'
_computing_data_collection 'Bruker APEX3'
_computing_data_reduction 'Bruker SAINT'
_computing_molecular_graphics 'Bruker SHELXTL'
_computing_publication_material 'Bruker SHELXTL'
_computing_structure_refinement 'SHELXL-2019/2 (Sheldrick, 2019)'
_computing_structure_solution 'SHELXT (Sheldrick 2015)'
_diffrn_ambient_temperature 193(2)
_diffrn_measured_fraction_theta_full 0.984
_diffrn_measured_fraction_theta_max 0.984
_diffrn_measurement_device_type 'Bruker kappa APEX-II CCD Quazar'
_diffrn_measurement_method 'Phi and omega scans'
_diffrn_radiation_type MoK\a
_diffrn_radiation_wavelength 0.71073
_diffrn_reflns_av_R_equivalents 0.2477
_diffrn_reflns_av_unetI/netI 0.1574
_diffrn_reflns_Laue_measured_fraction_full 0.984
_diffrn_reflns_Laue_measured_fraction_max 0.984
_diffrn_reflns_limit_h_max 16
_diffrn_reflns_limit_h_min -16
_diffrn_reflns_limit_k_max 20
_diffrn_reflns_limit_k_min -20
_diffrn_reflns_limit_l_max 22
_diffrn_reflns_limit_l_min -22
_diffrn_reflns_number 75496
_diffrn_reflns_point_group_measured_fraction_full 0.984
_diffrn_reflns_point_group_measured_fraction_max 0.984
_diffrn_reflns_theta_full 24.230
_diffrn_reflns_theta_max 24.230
_diffrn_reflns_theta_min 1.588
_diffrn_source 'Incoatec microfocus sealed tube'
_exptl_absorpt_coefficient_mu 0.142
_exptl_absorpt_correction_T_max 0.7299
_exptl_absorpt_correction_T_min 0.6625
_exptl_absorpt_correction_type multi-scan
_exptl_absorpt_process_details 'SADABS (Bruker-AXS)'
_exptl_crystal_colour yellow
_exptl_crystal_density_diffrn 1.141
_exptl_crystal_description needle
_exptl_crystal_F_000 1728
_exptl_crystal_size_max 0.150
_exptl_crystal_size_mid 0.070
_exptl_crystal_size_min 0.040
_refine_diff_density_max 0.509
_refine_diff_density_min -0.577
_refine_diff_density_rms 0.083
_refine_ls_extinction_method none
_refine_ls_goodness_of_fit_ref 1.035
_refine_ls_hydrogen_treatment constr
_refine_ls_matrix_type full
_refine_ls_number_parameters 541
_refine_ls_number_reflns 7286
_refine_ls_number_restraints 144
_refine_ls_restrained_S_all 1.027
_refine_ls_R_factor_all 0.2300
_refine_ls_R_factor_gt 0.1028
_refine_ls_shift/su_max 0.000
_refine_ls_shift/su_mean 0.000
_refine_ls_structure_factor_coef Fsqd
_refine_ls_weighting_details 'w=1/[\s^2^(Fo^2^)+(0.0933P)^2^+16.4494P] where P=(Fo^2^+2Fc^2^)/3'
_refine_ls_weighting_scheme calc
_refine_ls_wR_factor_gt 0.2089
_refine_ls_wR_factor_ref 0.2851
_reflns_Friedel_coverage 0.000
_reflns_number_gt 3250
_reflns_number_total 7286
_reflns_threshold_expression 'I > 2\s(I)'
_cod_data_source_file d5sc03846d2.cif
_cod_data_source_block 6
_cod_depositor_comments 'Adding full bibliography for 1574958--1574964.cif.'
_cod_original_sg_symbol_H-M 'P 21/n'
_cod_database_code 1574960
_shelx_shelxl_version_number 2019/2
_shelx_space_group_comment
; 
The symmetry employed for this shelxl refinement is uniquely defined 
by the following loop, which should always be used as a source of 
symmetry information in preference to the above space-group names. 
They are only intended as comments. 
;
_shelx_estimated_absorpt_t_min 0.979
_shelx_estimated_absorpt_t_max 0.994

loop_
_space_group_symop_operation_xyz
'x, y, z'
'-x+1/2, y+1/2, -z+1/2'
'-x, -y, -z'
'x-1/2, -y-1/2, z-1/2'

loop_
_atom_site_label
_atom_site_type_symbol
_atom_site_fract_x
_atom_site_fract_y
_atom_site_fract_z
_atom_site_U_iso_or_equiv
_atom_site_adp_type
_atom_site_occupancy
_atom_site_site_symmetry_order
_atom_site_calc_flag
_atom_site_refinement_flags_posn
_atom_site_refinement_flags_adp
_atom_site_refinement_flags_occupancy
_atom_site_disorder_assembly
_atom_site_disorder_group
Al1 Al 0.80381(17) 0.28024(13) 0.60009(11) 0.0420(6) Uani 1 1 d . . . . .
P1 P 0.58379(13) 0.23127(11) 0.62457(9) 0.0329(5) Uani 1 1 d . . . . .
Si1 Si 0.44497(16) 0.23056(15) 0.68721(12) 0.0494(6) Uani 1 1 d . . . . .
N1 N 0.8028(4) 0.1737(3) 0.5891(3) 0.0283(13) Uani 1 1 d . . . . .
N3 N 0.4583(4) 0.2306(3) 0.6021(3) 0.0382(15) Uani 1 1 d . . . . .
N4 N 0.7958(5) 0.3780(4) 0.4804(3) 0.057(2) Uani 1 1 d . . . . .
N5 N 0.9254(5) 0.3259(3) 0.6251(3) 0.0487(17) Uani 1 1 d . . . . .
C1 C 0.6319(5) 0.1470(4) 0.5985(4) 0.0341(18) Uani 1 1 d . . . . .
C2 C 0.7223(5) 0.1295(4) 0.5865(3) 0.0302(17) Uani 1 1 d . . . . .
C3 C 0.7212(5) 0.0432(4) 0.5753(4) 0.0389(18) Uani 1 1 d . . . . .
H3 H 0.771280 0.023343 0.550708 0.047 Uiso 1 1 calc R U . . .
C4 C 0.7243(6) 0.0058(5) 0.6473(4) 0.052(2) Uani 1 1 d . . . . .
H4A H 0.737509 -0.050036 0.646312 0.063 Uiso 1 1 calc R U . . .
H4B H 0.775910 0.029912 0.685244 0.063 Uiso 1 1 calc R U . . .
C5 C 0.6193(6) 0.0213(5) 0.6576(4) 0.051(2) Uani 1 1 d . . . . .
H5A H 0.581694 -0.027096 0.657304 0.062 Uiso 1 1 calc R U . . .
H5B H 0.622402 0.049212 0.702141 0.062 Uiso 1 1 calc R U . . .
C6 C 0.5738(5) 0.0710(4) 0.5934(4) 0.0408(19) Uani 1 1 d . . . . .
H6 H 0.499966 0.076615 0.582475 0.049 Uiso 1 1 calc R U . . .
C7 C 0.6135(5) 0.0306(4) 0.5368(4) 0.0414(19) Uani 1 1 d . . . . .
H7A H 0.595066 -0.024466 0.531470 0.050 Uiso 1 1 calc R U . . .
H7B H 0.594831 0.056894 0.490587 0.050 Uiso 1 1 calc R U . . .
C8 C 0.3832(7) 0.1458(6) 0.7137(5) 0.083(3) Uani 1 1 d . . . . .
H8A H 0.312620 0.146253 0.689084 0.125 Uiso 1 1 calc R U . . .
H8B H 0.389976 0.147179 0.764678 0.125 Uiso 1 1 calc R U . . .
H8C H 0.414201 0.098867 0.701465 0.125 Uiso 1 1 calc R U . . .
C9 C 0.3889(7) 0.3187(6) 0.7138(5) 0.085(3) Uani 1 1 d . . . . .
H9A H 0.420649 0.364060 0.699335 0.128 Uiso 1 1 calc R U . . .
H9B H 0.398680 0.319107 0.765104 0.128 Uiso 1 1 calc R U . . .
H9C H 0.317603 0.319573 0.691138 0.128 Uiso 1 1 calc R U . . .
N2 N 0.5736(4) 0.2292(4) 0.7086(3) 0.0428(14) Uani 1 1 d D U . . .
C10 C 0.6405(15) 0.2200(10) 0.7815(8) 0.054(3) Uani 0.55(2) 1 d D U P A 1
C11 C 0.6255(15) 0.2870(9) 0.8270(7) 0.061(4) Uani 0.55(2) 1 d D U P A 1
H11A H 0.619666 0.334643 0.799663 0.091 Uiso 0.55(2) 1 calc R U P A 1
H11B H 0.682440 0.290704 0.868033 0.091 Uiso 0.55(2) 1 calc R U P A 1
H11C H 0.564718 0.278943 0.842911 0.091 Uiso 0.55(2) 1 calc R U P A 1
C12 C 0.6202(19) 0.1436(12) 0.8143(12) 0.060(5) Uani 0.55(2) 1 d D U P A 1
H12A H 0.570718 0.151629 0.841603 0.090 Uiso 0.55(2) 1 calc R U P A 1
H12B H 0.681951 0.124400 0.845480 0.090 Uiso 0.55(2) 1 calc R U P A 1
H12C H 0.595009 0.105990 0.776962 0.090 Uiso 0.55(2) 1 calc R U P A 1
C13 C 0.7487(14) 0.2194(14) 0.7735(11) 0.062(4) Uani 0.55(2) 1 d D U P A 1
H13A H 0.758642 0.174273 0.746065 0.094 Uiso 0.55(2) 1 calc R U P A 1
H13B H 0.794857 0.217258 0.820205 0.094 Uiso 0.55(2) 1 calc R U P A 1
H13C H 0.760898 0.266202 0.749148 0.094 Uiso 0.55(2) 1 calc R U P A 1
C10' C 0.6567(17) 0.2215(11) 0.7744(9) 0.052(3) Uani 0.45(2) 1 d D U P A 2
C11' C 0.6797(19) 0.2996(11) 0.8080(12) 0.070(5) Uani 0.45(2) 1 d D U P A 2
H11D H 0.735556 0.322503 0.792962 0.105 Uiso 0.45(2) 1 calc R U P A 2
H11E H 0.697236 0.294210 0.859333 0.105 Uiso 0.45(2) 1 calc R U P A 2
H11F H 0.621261 0.332838 0.793361 0.105 Uiso 0.45(2) 1 calc R U P A 2
C12' C 0.7497(16) 0.1848(15) 0.7609(13) 0.057(4) Uani 0.45(2) 1 d D U P A 2
H12D H 0.731742 0.137134 0.734149 0.085 Uiso 0.45(2) 1 calc R U P A 2
H12E H 0.796640 0.173328 0.805959 0.085 Uiso 0.45(2) 1 calc R U P A 2
H12F H 0.780519 0.220434 0.733864 0.085 Uiso 0.45(2) 1 calc R U P A 2
C13' C 0.613(2) 0.1695(16) 0.8240(15) 0.061(5) Uani 0.45(2) 1 d D U P A 2
H13D H 0.565308 0.199274 0.842839 0.092 Uiso 0.45(2) 1 calc R U P A 2
H13E H 0.666682 0.151300 0.863006 0.092 Uiso 0.45(2) 1 calc R U P A 2
H13F H 0.578985 0.125405 0.797486 0.092 Uiso 0.45(2) 1 calc R U P A 2
C14 C 0.3854(5) 0.2277(5) 0.5342(4) 0.046(2) Uani 1 1 d . . . . .
C15 C 0.4367(6) 0.2096(5) 0.4743(4) 0.064(3) Uani 1 1 d . . . . .
H15A H 0.488546 0.247894 0.474598 0.097 Uiso 1 1 calc R U . . .
H15B H 0.387362 0.211292 0.428859 0.097 Uiso 1 1 calc R U . . .
H15C H 0.466520 0.158309 0.481495 0.097 Uiso 1 1 calc R U . . .
C16 C 0.3293(6) 0.3046(5) 0.5193(5) 0.067(3) Uani 1 1 d . . . . .
H16A H 0.299524 0.316853 0.558438 0.101 Uiso 1 1 calc R U . . .
H16B H 0.276876 0.300491 0.475621 0.101 Uiso 1 1 calc R U . . .
H16C H 0.375726 0.345462 0.514531 0.101 Uiso 1 1 calc R U . . .
C17 C 0.3083(6) 0.1661(5) 0.5367(4) 0.067(3) Uani 1 1 d . . . . .
H17A H 0.341967 0.117443 0.552670 0.101 Uiso 1 1 calc R U . . .
H17B H 0.264274 0.159306 0.489629 0.101 Uiso 1 1 calc R U . . .
H17C H 0.269074 0.181959 0.569548 0.101 Uiso 1 1 calc R U . . .
C18 C 0.8797(5) 0.1409(4) 0.5578(4) 0.0340(18) Uani 1 1 d . . . . .
C19 C 0.9709(5) 0.1188(4) 0.6019(4) 0.0369(18) Uani 1 1 d . . . . .
C20 C 1.0471(6) 0.0982(4) 0.5700(5) 0.052(2) Uani 1 1 d . . . . .
H20 H 1.110422 0.084453 0.598699 0.062 Uiso 1 1 calc R U . . .
C21 C 1.0319(6) 0.0976(5) 0.4989(5) 0.057(2) Uani 1 1 d . . . . .
H21 H 1.085304 0.084781 0.478704 0.069 Uiso 1 1 calc R U . . .
C22 C 0.9415(6) 0.1152(4) 0.4558(4) 0.048(2) Uani 1 1 d . . . . .
H22 H 0.932452 0.113387 0.406180 0.058 Uiso 1 1 calc R U . . .
C23 C 0.8620(5) 0.1357(4) 0.4840(4) 0.0389(19) Uani 1 1 d . . . . .
C24 C 0.9882(5) 0.1110(4) 0.6811(4) 0.043(2) Uani 1 1 d . . . . .
H24 H 0.929452 0.133495 0.694775 0.051 Uiso 1 1 calc R U . . .
C25 C 0.9952(6) 0.0260(5) 0.7021(5) 0.067(3) Uani 1 1 d . . . . .
H25A H 0.937915 -0.001737 0.673525 0.101 Uiso 1 1 calc R U . . .
H25B H 0.995669 0.021348 0.752045 0.101 Uiso 1 1 calc R U . . .
H25C H 1.056550 0.004103 0.694299 0.101 Uiso 1 1 calc R U . . .
C26 C 1.0810(6) 0.1533(5) 0.7225(4) 0.059(2) Uani 1 1 d . . . . .
H26A H 1.082694 0.152579 0.772741 0.089 Uiso 1 1 calc R U . . .
H26B H 1.079438 0.206591 0.706103 0.089 Uiso 1 1 calc R U . . .
H26C H 1.140441 0.127658 0.715029 0.089 Uiso 1 1 calc R U . . .
C27 C 0.7608(6) 0.1461(4) 0.4331(4) 0.043(2) Uani 1 1 d . . . . .
H27 H 0.712378 0.158805 0.461659 0.052 Uiso 1 1 calc R U . . .
C28 C 0.7275(6) 0.0701(5) 0.3950(4) 0.058(2) Uani 1 1 d . . . . .
H28A H 0.658031 0.074419 0.368276 0.087 Uiso 1 1 calc R U . . .
H28B H 0.733777 0.028614 0.429627 0.087 Uiso 1 1 calc R U . . .
H28C H 0.769307 0.058771 0.362687 0.087 Uiso 1 1 calc R U . . .
C29 C 0.7564(6) 0.2105(5) 0.3802(4) 0.056(2) Uani 1 1 d . . . . .
H29A H 0.770688 0.259587 0.405178 0.085 Uiso 1 1 calc R U . . .
H29B H 0.689950 0.212323 0.348186 0.085 Uiso 1 1 calc R U . . .
H29C H 0.805775 0.201124 0.353084 0.085 Uiso 1 1 calc R U . . .
C30 C 0.7440(6) 0.3378(5) 0.5217(4) 0.050(2) Uani 1 1 d . . . . .
C31 C 0.8998(7) 0.3564(5) 0.4975(4) 0.056(2) Uani 1 1 d . . . . .
C32 C 0.9587(7) 0.3363(4) 0.5590(5) 0.056(2) Uani 1 1 d . . . . .
C33 C 0.9465(8) 0.3545(6) 0.4334(5) 0.087(4) Uani 1 1 d . . . . .
H33A H 0.987661 0.400380 0.433972 0.131 Uiso 1 1 calc R U . . .
H33B H 0.893591 0.353588 0.389738 0.131 Uiso 1 1 calc R U . . .
H33C H 0.987731 0.308410 0.435916 0.131 Uiso 1 1 calc R U . . .
C34 C 1.0657(7) 0.3119(5) 0.5701(5) 0.079(3) Uani 1 1 d . . . . .
H34A H 1.073152 0.258619 0.586701 0.118 Uiso 1 1 calc R U . . .
H34B H 1.108083 0.345440 0.605224 0.118 Uiso 1 1 calc R U . . .
H34C H 1.085227 0.315918 0.525478 0.118 Uiso 1 1 calc R U . . .
C35 C 0.7687(7) 0.4559(5) 0.4573(5) 0.068(3) Uani 1 1 d . . . . .
H35 H 0.702175 0.465714 0.466598 0.082 Uiso 1 1 calc R U . . .
C36 C 0.8405(7) 0.5107(6) 0.5041(5) 0.079(3) Uani 1 1 d . . . . .
H36A H 0.848549 0.496243 0.553493 0.119 Uiso 1 1 calc R U . . .
H36B H 0.814338 0.563229 0.496682 0.119 Uiso 1 1 calc R U . . .
H36C H 0.904938 0.508234 0.492309 0.119 Uiso 1 1 calc R U . . .
C37 C 0.7573(8) 0.4703(7) 0.3802(5) 0.108(4) Uani 1 1 d . . . . .
H37A H 0.823086 0.474181 0.370594 0.162 Uiso 1 1 calc R U . . .
H37B H 0.720855 0.518404 0.366610 0.162 Uiso 1 1 calc R U . . .
H37C H 0.720503 0.427699 0.352916 0.162 Uiso 1 1 calc R U . . .
C38 C 0.9919(6) 0.3518(4) 0.6905(4) 0.050(2) Uani 1 1 d . . . . .
H38 H 1.057709 0.326132 0.695825 0.060 Uiso 1 1 calc R U . . .
C39 C 1.0069(6) 0.4383(4) 0.6903(4) 0.057(2) Uani 1 1 d . . . . .
H39A H 1.029351 0.452982 0.648541 0.086 Uiso 1 1 calc R U . . .
H39B H 1.056993 0.453397 0.732819 0.086 Uiso 1 1 calc R U . . .
H39C H 0.943989 0.464184 0.689493 0.086 Uiso 1 1 calc R U . . .
C40 C 0.9503(6) 0.3289(5) 0.7522(4) 0.052(2) Uani 1 1 d . . . . .
H40A H 0.886147 0.354262 0.748025 0.078 Uiso 1 1 calc R U . . .
H40B H 0.996657 0.344712 0.796317 0.078 Uiso 1 1 calc R U . . .
H40C H 0.941407 0.273046 0.752241 0.078 Uiso 1 1 calc R U . . .
C41 C 0.6584(6) 0.3126(4) 0.6090(4) 0.055(2) Uani 1 1 d . . . . .
C42 C 0.6493(6) 0.3434(4) 0.5343(4) 0.051(2) Uani 1 1 d . . . . .
C43 C 0.6407(7) 0.3806(5) 0.6538(5) 0.068(3) Uani 1 1 d . . . . .
H43A H 0.570913 0.397495 0.636022 0.081 Uiso 1 1 calc R U . . .
H43B H 0.648445 0.362267 0.702643 0.081 Uiso 1 1 calc R U . . .
C44 C 0.7073(7) 0.4501(5) 0.6559(5) 0.072(3) Uani 1 1 d . . . . .
H44A H 0.775867 0.436252 0.679321 0.109 Uiso 1 1 calc R U . . .
H44B H 0.684967 0.491702 0.681959 0.109 Uiso 1 1 calc R U . . .
H44C H 0.704024 0.467162 0.607705 0.109 Uiso 1 1 calc R U . . .
C45 C 0.5628(6) 0.3917(6) 0.4982(5) 0.076(3) Uani 1 1 d . . . . .
H45A H 0.505746 0.377980 0.517600 0.091 Uiso 1 1 calc R U . . .
H45B H 0.579489 0.446090 0.510731 0.091 Uiso 1 1 calc R U . . .
C46 C 0.5299(7) 0.3866(7) 0.4206(6) 0.104(4) Uani 1 1 d . . . . .
H46A H 0.587393 0.391907 0.400423 0.156 Uiso 1 1 calc R U . . .
H46B H 0.482142 0.427730 0.402656 0.156 Uiso 1 1 calc R U . . .
H46C H 0.498197 0.336598 0.407190 0.156 Uiso 1 1 calc R U . . .

loop_
_atom_site_aniso_label
_atom_site_aniso_U_11
_atom_site_aniso_U_22
_atom_site_aniso_U_33
_atom_site_aniso_U_23
_atom_site_aniso_U_13
_atom_site_aniso_U_12
Al1 0.0485(14) 0.0364(14) 0.0322(13) -0.0103(11) -0.0068(11) 0.0074(11)
P1 0.0326(11) 0.0372(11) 0.0297(10) -0.0022(9) 0.0094(8) -0.0067(9)
Si1 0.0394(13) 0.0691(16) 0.0430(14) -0.0061(12) 0.0162(11) -0.0089(12)
N1 0.019(3) 0.034(3) 0.031(3) -0.008(3) 0.004(3) -0.001(3)
N3 0.038(3) 0.045(4) 0.034(4) -0.002(3) 0.013(3) 0.001(3)
N4 0.044(4) 0.080(6) 0.050(5) -0.010(4) 0.018(4) -0.023(4)
N5 0.065(5) 0.041(4) 0.048(4) -0.010(3) 0.028(4) -0.017(3)
C1 0.029(4) 0.033(4) 0.042(5) 0.001(3) 0.011(3) -0.013(3)
C2 0.024(4) 0.041(5) 0.022(4) 0.002(3) -0.003(3) 0.000(3)
C3 0.031(4) 0.034(4) 0.051(5) 0.000(4) 0.009(4) 0.000(3)
C4 0.049(5) 0.047(5) 0.058(6) 0.012(4) 0.010(4) 0.001(4)
C5 0.054(5) 0.046(5) 0.055(5) 0.010(4) 0.017(4) -0.007(4)
C6 0.028(4) 0.043(5) 0.048(5) -0.001(4) 0.003(4) -0.009(4)
C7 0.030(4) 0.038(5) 0.054(5) -0.004(4) 0.007(4) -0.007(3)
C8 0.066(6) 0.122(9) 0.062(6) 0.010(6) 0.017(5) -0.046(6)
C9 0.075(7) 0.106(9) 0.085(8) -0.030(6) 0.040(6) 0.003(6)
N2 0.038(3) 0.059(4) 0.034(3) -0.008(3) 0.012(2) -0.014(3)
C10 0.053(5) 0.071(5) 0.034(5) -0.009(4) 0.003(5) -0.015(5)
C11 0.070(9) 0.079(8) 0.033(7) -0.015(6) 0.012(6) -0.026(7)
C12 0.066(8) 0.078(8) 0.032(8) 0.003(7) 0.004(7) -0.013(8)
C13 0.048(6) 0.088(10) 0.045(8) -0.011(8) 0.000(5) -0.018(7)
C10' 0.049(6) 0.072(6) 0.034(5) -0.007(5) 0.007(5) -0.020(5)
C11' 0.063(9) 0.088(8) 0.051(9) -0.026(7) 0.000(7) -0.027(7)
C12' 0.039(7) 0.080(11) 0.040(9) -0.010(9) -0.011(6) -0.017(8)
C13' 0.069(9) 0.081(11) 0.033(8) -0.006(9) 0.012(7) -0.019(9)
C14 0.039(4) 0.048(5) 0.042(5) 0.005(4) -0.005(4) -0.004(4)
C15 0.075(6) 0.072(7) 0.043(5) 0.005(5) 0.009(5) 0.016(5)
C16 0.042(5) 0.077(7) 0.073(7) 0.006(5) -0.002(5) 0.016(5)
C17 0.058(6) 0.073(7) 0.058(6) 0.004(5) -0.012(5) -0.023(5)
C18 0.032(4) 0.028(4) 0.041(5) -0.009(3) 0.008(4) -0.010(3)
C19 0.034(4) 0.027(4) 0.045(5) -0.010(4) 0.001(4) -0.004(3)
C20 0.030(5) 0.050(5) 0.074(7) -0.013(5) 0.010(4) 0.003(4)
C21 0.051(6) 0.050(6) 0.077(7) -0.015(5) 0.029(5) -0.005(4)
C22 0.039(5) 0.057(6) 0.053(5) -0.013(4) 0.020(4) -0.008(4)
C23 0.038(5) 0.031(4) 0.046(5) -0.010(4) 0.006(4) -0.007(3)
C24 0.029(4) 0.041(5) 0.051(5) 0.000(4) -0.002(4) 0.011(4)
C25 0.063(6) 0.044(6) 0.087(7) 0.007(5) 0.002(5) 0.007(5)
C26 0.048(5) 0.060(6) 0.057(6) -0.009(5) -0.012(4) -0.004(4)
C27 0.056(5) 0.038(5) 0.037(5) -0.008(4) 0.014(4) -0.008(4)
C28 0.059(6) 0.061(6) 0.046(5) -0.013(4) -0.004(4) -0.006(5)
C29 0.069(6) 0.063(6) 0.033(5) 0.003(4) 0.004(4) -0.010(5)
C30 0.056(5) 0.058(6) 0.042(5) -0.003(4) 0.020(4) -0.007(4)
C31 0.085(7) 0.050(6) 0.035(5) -0.010(4) 0.019(5) -0.011(5)
C32 0.064(6) 0.034(5) 0.082(7) -0.015(5) 0.042(6) -0.023(4)
C33 0.116(9) 0.103(8) 0.066(7) -0.029(6) 0.066(6) -0.043(7)
C34 0.096(8) 0.051(6) 0.106(8) -0.007(6) 0.055(7) -0.010(5)
C35 0.070(6) 0.060(6) 0.072(7) 0.025(5) 0.012(5) -0.014(5)
C36 0.068(7) 0.075(7) 0.090(8) -0.018(6) 0.011(6) -0.030(5)
C37 0.122(10) 0.135(11) 0.060(7) 0.022(7) 0.011(7) -0.044(8)
C38 0.037(5) 0.044(5) 0.068(6) -0.012(4) 0.012(4) -0.008(4)
C39 0.056(6) 0.046(5) 0.065(6) -0.017(5) 0.008(5) -0.010(4)
C40 0.057(5) 0.054(6) 0.039(5) -0.007(4) 0.003(4) -0.007(4)
C41 0.092(7) 0.037(5) 0.043(5) -0.002(4) 0.032(5) 0.008(5)
C42 0.052(5) 0.041(5) 0.060(6) 0.017(4) 0.014(5) 0.006(4)
C43 0.071(6) 0.046(6) 0.089(7) -0.009(5) 0.023(6) -0.016(5)
C44 0.096(7) 0.057(6) 0.065(6) -0.011(5) 0.023(6) -0.020(6)
C45 0.041(5) 0.098(8) 0.086(8) 0.027(6) 0.010(5) 0.000(5)
C46 0.069(7) 0.120(10) 0.099(9) 0.050(8) -0.027(6) -0.013(7)

loop_
_atom_type_symbol
_atom_type_description
_atom_type_scat_dispersion_real
_atom_type_scat_dispersion_imag
_atom_type_scat_source
C C 0.0033 0.0016 'International Tables Vol C Tables 4.2.6.8 and 6.1.1.4'
H H 0.0000 0.0000 'International Tables Vol C Tables 4.2.6.8 and 6.1.1.4'
N N 0.0061 0.0033 'International Tables Vol C Tables 4.2.6.8 and 6.1.1.4'
Al Al 0.0645 0.0514 'International Tables Vol C Tables 4.2.6.8 and 6.1.1.4'
Si Si 0.0817 0.0704 'International Tables Vol C Tables 4.2.6.8 and 6.1.1.4'
P P 0.1023 0.0942 'International Tables Vol C Tables 4.2.6.8 and 6.1.1.4'

loop_
_geom_angle_atom_site_label_1
_geom_angle_atom_site_label_2
_geom_angle_atom_site_label_3
_geom_angle
_geom_angle_site_symmetry_1
_geom_angle_site_symmetry_3
_geom_angle_publ_flag
N5 Al1 C30 100.6(3) . . ?
N5 Al1 N1 116.4(3) . . ?
C30 Al1 N1 116.9(3) . . ?
N5 Al1 C41 133.9(3) . . ?
C30 Al1 C41 71.7(3) . . ?
N1 Al1 C41 106.9(3) . . ?
N2 P1 N3 85.6(3) . . ?
N2 P1 C1 113.5(3) . . ?
N3 P1 C1 111.4(3) . . ?
N2 P1 C41 111.7(3) . . ?
N3 P1 C41 123.7(4) . . ?
C1 P1 C41 109.2(3) . . ?
N3 Si1 N2 83.2(3) . . ?
N3 Si1 C8 116.2(4) . . ?
N2 Si1 C8 116.4(4) . . ?
N3 Si1 C9 115.2(4) . . ?
N2 Si1 C9 115.1(4) . . ?
C8 Si1 C9 108.9(5) . . ?
C2 N1 C18 116.4(5) . . ?
C2 N1 Al1 123.6(4) . . ?
C18 N1 Al1 116.6(4) . . ?
C14 N3 P1 132.5(5) . . ?
C14 N3 Si1 131.7(5) . . ?
P1 N3 Si1 95.7(3) . . ?
C30 N4 C31 111.4(7) . . ?
C30 N4 C35 121.1(7) . . ?
C31 N4 C35 118.8(7) . . ?
C38 N5 C32 117.6(6) . . ?
C38 N5 Al1 135.9(5) . . ?
C32 N5 Al1 106.6(5) . . ?
C2 C1 C6 106.6(6) . . ?
C2 C1 P1 132.4(5) . . ?
C6 C1 P1 120.6(5) . . ?
N1 C2 C1 130.9(6) . . ?
N1 C2 C3 123.2(6) . . ?
C1 C2 C3 105.6(6) . . ?
C7 C3 C2 100.9(5) . . ?
C7 C3 C4 101.1(6) . . ?
C2 C3 C4 106.7(6) . . ?
C7 C3 H3 115.4 . . ?
C2 C3 H3 115.4 . . ?
C4 C3 H3 115.4 . . ?
C5 C4 C3 103.5(6) . . ?
C5 C4 H4A 111.1 . . ?
C3 C4 H4A 111.1 . . ?
C5 C4 H4B 111.1 . . ?
C3 C4 H4B 111.1 . . ?
H4A C4 H4B 109.0 . . ?
C6 C5 C4 101.6(6) . . ?
C6 C5 H5A 111.4 . . ?
C4 C5 H5A 111.4 . . ?
C6 C5 H5B 111.4 . . ?
C4 C5 H5B 111.4 . . ?
H5A C5 H5B 109.3 . . ?
C7 C6 C5 100.8(6) . . ?
C7 C6 C1 99.5(5) . . ?
C5 C6 C1 109.2(6) . . ?
C7 C6 H6 115.1 . . ?
C5 C6 H6 115.1 . . ?
C1 C6 H6 115.1 . . ?
C3 C7 C6 93.5(6) . . ?
C3 C7 H7A 113.0 . . ?
C6 C7 H7A 113.0 . . ?
C3 C7 H7B 113.0 . . ?
C6 C7 H7B 113.0 . . ?
H7A C7 H7B 110.4 . . ?
Si1 C8 H8A 109.5 . . ?
Si1 C8 H8B 109.5 . . ?
H8A C8 H8B 109.5 . . ?
Si1 C8 H8C 109.5 . . ?
H8A C8 H8C 109.5 . . ?
H8B C8 H8C 109.5 . . ?
Si1 C9 H9A 109.5 . . ?
Si1 C9 H9B 109.5 . . ?
H9A C9 H9B 109.5 . . ?
Si1 C9 H9C 109.5 . . ?
H9A C9 H9C 109.5 . . ?
H9B C9 H9C 109.5 . . ?
C10 N2 P1 138.2(10) . . ?
C10' N2 P1 127.2(11) . . ?
C10 N2 Si1 126.1(10) . . ?
C10' N2 Si1 137.2(11) . . ?
P1 N2 Si1 95.4(3) . . ?
N2 C10 C11 109.5(11) . . ?
N2 C10 C12 110.8(14) . . ?
C11 C10 C12 110.6(17) . . ?
N2 C10 C13 107.0(15) . . ?
C11 C10 C13 110.1(14) . . ?
C12 C10 C13 108.7(13) . . ?
C10 C11 H11A 109.5 . . ?
C10 C11 H11B 109.5 . . ?
H11A C11 H11B 109.5 . . ?
C10 C11 H11C 109.5 . . ?
H11A C11 H11C 109.5 . . ?
H11B C11 H11C 109.5 . . ?
C10 C12 H12A 109.5 . . ?
C10 C12 H12B 109.5 . . ?
H12A C12 H12B 109.5 . . ?
C10 C12 H12C 109.5 . . ?
H12A C12 H12C 109.5 . . ?
H12B C12 H12C 109.5 . . ?
C10 C13 H13A 109.5 . . ?
C10 C13 H13B 109.5 . . ?
H13A C13 H13B 109.5 . . ?
C10 C13 H13C 109.5 . . ?
H13A C13 H13C 109.5 . . ?
H13B C13 H13C 109.5 . . ?
N2 C10' C11' 109.1(13) . . ?
N2 C10' C12' 113.1(15) . . ?
C11' C10' C12' 110.8(19) . . ?
N2 C10' C13' 104.5(19) . . ?
C11' C10' C13' 108.9(17) . . ?
C12' C10' C13' 110.3(16) . . ?
C10' C11' H11D 109.5 . . ?
C10' C11' H11E 109.5 . . ?
H11D C11' H11E 109.5 . . ?
C10' C11' H11F 109.5 . . ?
H11D C11' H11F 109.5 . . ?
H11E C11' H11F 109.5 . . ?
C10' C12' H12D 109.5 . . ?
C10' C12' H12E 109.5 . . ?
H12D C12' H12E 109.5 . . ?
C10' C12' H12F 109.5 . . ?
H12D C12' H12F 109.5 . . ?
H12E C12' H12F 109.5 . . ?
C10' C13' H13D 109.5 . . ?
C10' C13' H13E 109.5 . . ?
H13D C13' H13E 109.5 . . ?
C10' C13' H13F 109.5 . . ?
H13D C13' H13F 109.5 . . ?
H13E C13' H13F 109.5 . . ?
N3 C14 C17 109.2(6) . . ?
N3 C14 C16 110.3(6) . . ?
C17 C14 C16 106.8(6) . . ?
N3 C14 C15 110.6(6) . . ?
C17 C14 C15 110.0(7) . . ?
C16 C14 C15 109.9(6) . . ?
C14 C15 H15A 109.5 . . ?
C14 C15 H15B 109.5 . . ?
H15A C15 H15B 109.5 . . ?
C14 C15 H15C 109.5 . . ?
H15A C15 H15C 109.5 . . ?
H15B C15 H15C 109.5 . . ?
C14 C16 H16A 109.5 . . ?
C14 C16 H16B 109.5 . . ?
H16A C16 H16B 109.5 . . ?
C14 C16 H16C 109.5 . . ?
H16A C16 H16C 109.5 . . ?
H16B C16 H16C 109.5 . . ?
C14 C17 H17A 109.5 . . ?
C14 C17 H17B 109.5 . . ?
H17A C17 H17B 109.5 . . ?
C14 C17 H17C 109.5 . . ?
H17A C17 H17C 109.5 . . ?
H17B C17 H17C 109.5 . . ?
C19 C18 C23 121.2(6) . . ?
C19 C18 N1 119.3(6) . . ?
C23 C18 N1 119.4(6) . . ?
C18 C19 C20 117.5(7) . . ?
C18 C19 C24 123.1(6) . . ?
C20 C19 C24 119.2(7) . . ?
C21 C20 C19 121.2(8) . . ?
C21 C20 H20 119.4 . . ?
C19 C20 H20 119.4 . . ?
C20 C21 C22 121.3(8) . . ?
C20 C21 H21 119.4 . . ?
C22 C21 H21 119.4 . . ?
C21 C22 C23 120.6(8) . . ?
C21 C22 H22 119.7 . . ?
C23 C22 H22 119.7 . . ?
C22 C23 C18 117.9(7) . . ?
C22 C23 C27 117.6(7) . . ?
C18 C23 C27 124.4(6) . . ?
C19 C24 C26 113.5(6) . . ?
C19 C24 C25 110.2(6) . . ?
C26 C24 C25 109.4(6) . . ?
C19 C24 H24 107.9 . . ?
C26 C24 H24 107.9 . . ?
C25 C24 H24 107.9 . . ?
C24 C25 H25A 109.5 . . ?
C24 C25 H25B 109.5 . . ?
H25A C25 H25B 109.5 . . ?
C24 C25 H25C 109.5 . . ?
H25A C25 H25C 109.5 . . ?
H25B C25 H25C 109.5 . . ?
C24 C26 H26A 109.5 . . ?
C24 C26 H26B 109.5 . . ?
H26A C26 H26B 109.5 . . ?
C24 C26 H26C 109.5 . . ?
H26A C26 H26C 109.5 . . ?
H26B C26 H26C 109.5 . . ?
C29 C27 C23 114.2(6) . . ?
C29 C27 C28 110.3(6) . . ?
C23 C27 C28 109.7(6) . . ?
C29 C27 H27 107.5 . . ?
C23 C27 H27 107.5 . . ?
C28 C27 H27 107.5 . . ?
C27 C28 H28A 109.5 . . ?
C27 C28 H28B 109.5 . . ?
H28A C28 H28B 109.5 . . ?
C27 C28 H28C 109.5 . . ?
H28A C28 H28C 109.5 . . ?
H28B C28 H28C 109.5 . . ?
C27 C29 H29A 109.5 . . ?
C27 C29 H29B 109.5 . . ?
H29A C29 H29B 109.5 . . ?
C27 C29 H29C 109.5 . . ?
H29A C29 H29C 109.5 . . ?
H29B C29 H29C 109.5 . . ?
N4 C30 C42 135.2(8) . . ?
N4 C30 Al1 124.2(6) . . ?
C42 C30 Al1 98.0(5) . . ?
C32 C31 N4 129.3(8) . . ?
C32 C31 C33 116.3(9) . . ?
N4 C31 C33 114.3(8) . . ?
C31 C32 N5 124.7(8) . . ?
C31 C32 C34 124.6(8) . . ?
N5 C32 C34 110.3(8) . . ?
C31 C33 H33A 109.5 . . ?
C31 C33 H33B 109.5 . . ?
H33A C33 H33B 109.5 . . ?
C31 C33 H33C 109.5 . . ?
H33A C33 H33C 109.5 . . ?
H33B C33 H33C 109.5 . . ?
C32 C34 H34A 109.5 . . ?
C32 C34 H34B 109.5 . . ?
H34A C34 H34B 109.5 . . ?
C32 C34 H34C 109.5 . . ?
H34A C34 H34C 109.5 . . ?
H34B C34 H34C 109.5 . . ?
N4 C35 C37 115.1(9) . . ?
N4 C35 C36 108.6(8) . . ?
C37 C35 C36 113.2(8) . . ?
N4 C35 H35 106.4 . . ?
C37 C35 H35 106.4 . . ?
C36 C35 H35 106.4 . . ?
C35 C36 H36A 109.5 . . ?
C35 C36 H36B 109.5 . . ?
H36A C36 H36B 109.5 . . ?
C35 C36 H36C 109.5 . . ?
H36A C36 H36C 109.5 . . ?
H36B C36 H36C 109.5 . . ?
C35 C37 H37A 109.5 . . ?
C35 C37 H37B 109.5 . . ?
H37A C37 H37B 109.5 . . ?
C35 C37 H37C 109.5 . . ?
H37A C37 H37C 109.5 . . ?
H37B C37 H37C 109.5 . . ?
N5 C38 C40 109.8(6) . . ?
N5 C38 C39 111.2(7) . . ?
C40 C38 C39 109.9(7) . . ?
N5 C38 H38 108.6 . . ?
C40 C38 H38 108.6 . . ?
C39 C38 H38 108.6 . . ?
C38 C39 H39A 109.5 . . ?
C38 C39 H39B 109.5 . . ?
H39A C39 H39B 109.5 . . ?
C38 C39 H39C 109.5 . . ?
H39A C39 H39C 109.5 . . ?
H39B C39 H39C 109.5 . . ?
C38 C40 H40A 109.5 . . ?
C38 C40 H40B 109.5 . . ?
H40A C40 H40B 109.5 . . ?
C38 C40 H40C 109.5 . . ?
H40A C40 H40C 109.5 . . ?
H40B C40 H40C 109.5 . . ?
C43 C41 C42 106.9(7) . . ?
C43 C41 P1 109.0(5) . . ?
C42 C41 P1 121.0(6) . . ?
C43 C41 Al1 122.6(6) . . ?
C42 C41 Al1 82.6(4) . . ?
P1 C41 Al1 113.4(4) . . ?
C30 C42 C45 129.5(7) . . ?
C30 C42 C41 106.5(7) . . ?
C45 C42 C41 121.0(7) . . ?
C44 C43 C41 116.6(7) . . ?
C44 C43 H43A 108.1 . . ?
C41 C43 H43A 108.1 . . ?
C44 C43 H43B 108.1 . . ?
C41 C43 H43B 108.1 . . ?
H43A C43 H43B 107.3 . . ?
C43 C44 H44A 109.5 . . ?
C43 C44 H44B 109.5 . . ?
H44A C44 H44B 109.5 . . ?
C43 C44 H44C 109.5 . . ?
H44A C44 H44C 109.5 . . ?
H44B C44 H44C 109.5 . . ?
C46 C45 C42 117.4(9) . . ?
C46 C45 H45A 107.9 . . ?
C42 C45 H45A 107.9 . . ?
C46 C45 H45B 107.9 . . ?
C42 C45 H45B 107.9 . . ?
H45A C45 H45B 107.2 . . ?
C45 C46 H46A 109.5 . . ?
C45 C46 H46B 109.5 . . ?
H46A C46 H46B 109.5 . . ?
C45 C46 H46C 109.5 . . ?
H46A C46 H46C 109.5 . . ?
H46B C46 H46C 109.5 . . ?

loop_
_geom_bond_atom_site_label_1
_geom_bond_atom_site_label_2
_geom_bond_distance
_geom_bond_site_symmetry_2
_geom_bond_publ_flag
Al1 N5 1.821(7) . ?
Al1 C30 1.849(8) . ?
Al1 N1 1.865(6) . ?
Al1 C41 2.145(8) . ?
P1 N2 1.688(6) . ?
P1 N3 1.689(6) . ?
P1 C1 1.739(7) . ?
P1 C41 1.824(8) . ?
Si1 N3 1.723(6) . ?
Si1 N2 1.732(6) . ?
Si1 C8 1.845(9) . ?
Si1 C9 1.853(9) . ?
N1 C2 1.349(8) . ?
N1 C18 1.472(8) . ?
N3 C14 1.461(9) . ?
N4 C30 1.398(9) . ?
N4 C31 1.449(11) . ?
N4 C35 1.450(11) . ?
N5 C38 1.452(9) . ?
N5 C32 1.491(10) . ?
C1 C2 1.368(9) . ?
C1 C6 1.539(9) . ?
C2 C3 1.517(9) . ?
C3 C7 1.516(9) . ?
C3 C4 1.545(10) . ?
C3 H3 1.0000 . ?
C4 C5 1.545(10) . ?
C4 H4A 0.9900 . ?
C4 H4B 0.9900 . ?
C5 C6 1.529(10) . ?
C5 H5A 0.9900 . ?
C5 H5B 0.9900 . ?
C6 C7 1.529(10) . ?
C6 H6 1.0000 . ?
C7 H7A 0.9900 . ?
C7 H7B 0.9900 . ?
C8 H8A 0.9800 . ?
C8 H8B 0.9800 . ?
C8 H8C 0.9800 . ?
C9 H9A 0.9800 . ?
C9 H9B 0.9800 . ?
C9 H9C 0.9800 . ?
N2 C10 1.507(13) . ?
N2 C10' 1.508(14) . ?
C10 C11 1.514(16) . ?
C10 C12 1.53(3) . ?
C10 C13 1.55(3) . ?
C11 H11A 0.9800 . ?
C11 H11B 0.9800 . ?
C11 H11C 0.9800 . ?
C12 H12A 0.9800 . ?
C12 H12B 0.9800 . ?
C12 H12C 0.9800 . ?
C13 H13A 0.9800 . ?
C13 H13B 0.9800 . ?
C13 H13C 0.9800 . ?
C10' C11' 1.509(18) . ?
C10' C12' 1.52(3) . ?
C10' C13' 1.56(3) . ?
C11' H11D 0.9800 . ?
C11' H11E 0.9800 . ?
C11' H11F 0.9800 . ?
C12' H12D 0.9800 . ?
C12' H12E 0.9800 . ?
C12' H12F 0.9800 . ?
C13' H13D 0.9800 . ?
C13' H13E 0.9800 . ?
C13' H13F 0.9800 . ?
C14 C17 1.525(10) . ?
C14 C16 1.540(11) . ?
C14 C15 1.548(10) . ?
C15 H15A 0.9800 . ?
C15 H15B 0.9800 . ?
C15 H15C 0.9800 . ?
C16 H16A 0.9800 . ?
C16 H16B 0.9800 . ?
C16 H16C 0.9800 . ?
C17 H17A 0.9800 . ?
C17 H17B 0.9800 . ?
C17 H17C 0.9800 . ?
C18 C19 1.400(9) . ?
C18 C23 1.408(9) . ?
C19 C20 1.402(10) . ?
C19 C24 1.516(10) . ?
C20 C21 1.358(11) . ?
C20 H20 0.9500 . ?
C21 C22 1.362(11) . ?
C21 H21 0.9500 . ?
C22 C23 1.400(9) . ?
C22 H22 0.9500 . ?
C23 C27 1.520(10) . ?
C24 C26 1.531(10) . ?
C24 C25 1.531(10) . ?
C24 H24 1.0000 . ?
C25 H25A 0.9800 . ?
C25 H25B 0.9800 . ?
C25 H25C 0.9800 . ?
C26 H26A 0.9800 . ?
C26 H26B 0.9800 . ?
C26 H26C 0.9800 . ?
C27 C29 1.518(10) . ?
C27 C28 1.532(10) . ?
C27 H27 1.0000 . ?
C28 H28A 0.9800 . ?
C28 H28B 0.9800 . ?
C28 H28C 0.9800 . ?
C29 H29A 0.9800 . ?
C29 H29B 0.9800 . ?
C29 H29C 0.9800 . ?
C30 C42 1.400(10) . ?
C31 C32 1.326(11) . ?
C31 C33 1.550(10) . ?
C32 C34 1.509(12) . ?
C33 H33A 0.9800 . ?
C33 H33B 0.9800 . ?
C33 H33C 0.9800 . ?
C34 H34A 0.9800 . ?
C34 H34B 0.9800 . ?
C34 H34C 0.9800 . ?
C35 C37 1.502(12) . ?
C35 C36 1.513(12) . ?
C35 H35 1.0000 . ?
C36 H36A 0.9800 . ?
C36 H36B 0.9800 . ?
C36 H36C 0.9800 . ?
C37 H37A 0.9800 . ?
C37 H37B 0.9800 . ?
C37 H37C 0.9800 . ?
C38 C40 1.517(10) . ?
C38 C39 1.519(10) . ?
C38 H38 1.0000 . ?
C39 H39A 0.9800 . ?
C39 H39B 0.9800 . ?
C39 H39C 0.9800 . ?
C40 H40A 0.9800 . ?
C40 H40B 0.9800 . ?
C40 H40C 0.9800 . ?
C41 C43 1.530(11) . ?
C41 C42 1.534(10) . ?
C42 C45 1.495(11) . ?
C43 C44 1.516(11) . ?
C43 H43A 0.9900 . ?
C43 H43B 0.9900 . ?
C44 H44A 0.9800 . ?
C44 H44B 0.9800 . ?
C44 H44C 0.9800 . ?
C45 C46 1.478(13) . ?
C45 H45A 0.9900 . ?
C45 H45B 0.9900 . ?
C46 H46A 0.9800 . ?
C46 H46B 0.9800 . ?
C46 H46C 0.9800 . ?

loop_
_geom_torsion_atom_site_label_1
_geom_torsion_atom_site_label_2
_geom_torsion_atom_site_label_3
_geom_torsion_atom_site_label_4
_geom_torsion
_geom_torsion_site_symmetry_1
_geom_torsion_site_symmetry_2
_geom_torsion_site_symmetry_3
_geom_torsion_site_symmetry_4
_geom_torsion_publ_flag
N5 Al1 N1 C2 164.4(5) . . . . ?
C30 Al1 N1 C2 -76.7(6) . . . . ?
C41 Al1 N1 C2 1.0(6) . . . . ?
N5 Al1 N1 C18 -37.1(6) . . . . ?
C30 Al1 N1 C18 81.7(5) . . . . ?
C41 Al1 N1 C18 159.4(5) . . . . ?
N2 P1 N3 C14 -176.5(7) . . . . ?
C1 P1 N3 C14 -63.0(7) . . . . ?
C41 P1 N3 C14 70.3(8) . . . . ?
N2 P1 N3 Si1 1.3(3) . . . . ?
C1 P1 N3 Si1 114.8(3) . . . . ?
C41 P1 N3 Si1 -111.9(4) . . . . ?
N2 Si1 N3 C14 176.6(7) . . . . ?
C8 Si1 N3 C14 60.4(8) . . . . ?
C9 Si1 N3 C14 -68.8(8) . . . . ?
N2 Si1 N3 P1 -1.2(3) . . . . ?
C8 Si1 N3 P1 -117.4(4) . . . . ?
C9 Si1 N3 P1 113.4(4) . . . . ?
C30 Al1 N5 C38 135.6(8) . . . . ?
N1 Al1 N5 C38 -97.0(8) . . . . ?
C41 Al1 N5 C38 60.8(9) . . . . ?
C30 Al1 N5 C32 -44.9(6) . . . . ?
N1 Al1 N5 C32 82.5(5) . . . . ?
C41 Al1 N5 C32 -119.7(5) . . . . ?
N2 P1 C1 C2 -106.9(7) . . . . ?
N3 P1 C1 C2 158.5(7) . . . . ?
C41 P1 C1 C2 18.4(8) . . . . ?
N2 P1 C1 C6 65.4(6) . . . . ?
N3 P1 C1 C6 -29.2(7) . . . . ?
C41 P1 C1 C6 -169.3(6) . . . . ?
C18 N1 C2 C1 -166.7(7) . . . . ?
Al1 N1 C2 C1 -8.2(10) . . . . ?
C18 N1 C2 C3 19.6(9) . . . . ?
Al1 N1 C2 C3 178.0(5) . . . . ?
C6 C1 C2 N1 -175.5(6) . . . . ?
P1 C1 C2 N1 -2.4(12) . . . . ?
C6 C1 C2 C3 -0.9(7) . . . . ?
P1 C1 C2 C3 172.2(6) . . . . ?
N1 C2 C3 C7 -149.2(6) . . . . ?
C1 C2 C3 C7 35.7(7) . . . . ?
N1 C2 C3 C4 105.6(7) . . . . ?
C1 C2 C3 C4 -69.6(7) . . . . ?
C7 C3 C4 C5 -32.7(7) . . . . ?
C2 C3 C4 C5 72.3(7) . . . . ?
C3 C4 C5 C6 -4.6(8) . . . . ?
C4 C5 C6 C7 40.1(7) . . . . ?
C4 C5 C6 C1 -64.0(7) . . . . ?
C2 C1 C6 C7 -33.6(7) . . . . ?
P1 C1 C6 C7 152.3(5) . . . . ?
C2 C1 C6 C5 71.4(7) . . . . ?
P1 C1 C6 C5 -102.7(7) . . . . ?
C2 C3 C7 C6 -53.6(6) . . . . ?
C4 C3 C7 C6 55.9(6) . . . . ?
C5 C6 C7 C3 -59.7(6) . . . . ?
C1 C6 C7 C3 52.1(6) . . . . ?
N3 P1 N2 C10 171.9(12) . . . . ?
C1 P1 N2 C10 60.5(12) . . . . ?
C41 P1 N2 C10 -63.4(12) . . . . ?
N3 P1 N2 C10' 174.2(11) . . . . ?
C1 P1 N2 C10' 62.8(11) . . . . ?
C41 P1 N2 C10' -61.1(11) . . . . ?
N3 P1 N2 Si1 -1.3(3) . . . . ?
C1 P1 N2 Si1 -112.7(3) . . . . ?
C41 P1 N2 Si1 123.4(4) . . . . ?
N3 Si1 N2 C10 -173.1(9) . . . . ?
C8 Si1 N2 C10 -57.2(10) . . . . ?
C9 Si1 N2 C10 72.1(10) . . . . ?
N3 Si1 N2 C10' -173.5(12) . . . . ?
C8 Si1 N2 C10' -57.5(13) . . . . ?
C9 Si1 N2 C10' 71.8(13) . . . . ?
N3 Si1 N2 P1 1.2(3) . . . . ?
C8 Si1 N2 P1 117.2(4) . . . . ?
C9 Si1 N2 P1 -113.5(4) . . . . ?
P1 N2 C10 C11 125.7(13) . . . . ?
Si1 N2 C10 C11 -62.7(18) . . . . ?
P1 N2 C10 C12 -112(2) . . . . ?
Si1 N2 C10 C12 59.6(18) . . . . ?
P1 N2 C10 C13 6(2) . . . . ?
Si1 N2 C10 C13 178.0(11) . . . . ?
P1 N2 C10' C11' 101.3(18) . . . . ?
Si1 N2 C10' C11' -85(2) . . . . ?
P1 N2 C10' C12' -22(2) . . . . ?
Si1 N2 C10' C12' 150.9(16) . . . . ?
P1 N2 C10' C13' -142.4(15) . . . . ?
Si1 N2 C10' C13' 31(2) . . . . ?
P1 N3 C14 C17 131.7(7) . . . . ?
Si1 N3 C14 C17 -45.4(9) . . . . ?
P1 N3 C14 C16 -111.2(7) . . . . ?
Si1 N3 C14 C16 71.7(8) . . . . ?
P1 N3 C14 C15 10.6(10) . . . . ?
Si1 N3 C14 C15 -166.5(6) . . . . ?
C2 N1 C18 C19 -109.8(7) . . . . ?
Al1 N1 C18 C19 90.2(7) . . . . ?
C2 N1 C18 C23 73.2(8) . . . . ?
Al1 N1 C18 C23 -86.8(7) . . . . ?
C23 C18 C19 C20 5.9(10) . . . . ?
N1 C18 C19 C20 -171.1(6) . . . . ?
C23 C18 C19 C24 -169.8(6) . . . . ?
N1 C18 C19 C24 13.2(10) . . . . ?
C18 C19 C20 C21 -1.9(11) . . . . ?
C24 C19 C20 C21 174.0(7) . . . . ?
C19 C20 C21 C22 -1.6(13) . . . . ?
C20 C21 C22 C23 1.2(12) . . . . ?
C21 C22 C23 C18 2.7(11) . . . . ?
C21 C22 C23 C27 -173.5(7) . . . . ?
C19 C18 C23 C22 -6.3(10) . . . . ?
N1 C18 C23 C22 170.6(6) . . . . ?
C19 C18 C23 C27 169.6(6) . . . . ?
N1 C18 C23 C27 -13.4(10) . . . . ?
C18 C19 C24 C26 -129.9(7) . . . . ?
C20 C19 C24 C26 54.4(9) . . . . ?
C18 C19 C24 C25 107.1(8) . . . . ?
C20 C19 C24 C25 -68.6(9) . . . . ?
C22 C23 C27 C29 -62.8(9) . . . . ?
C18 C23 C27 C29 121.2(8) . . . . ?
C22 C23 C27 C28 61.6(9) . . . . ?
C18 C23 C27 C28 -114.4(8) . . . . ?
C31 N4 C30 C42 169.2(9) . . . . ?
C35 N4 C30 C42 22.1(14) . . . . ?
C31 N4 C30 Al1 11.8(9) . . . . ?
C35 N4 C30 Al1 -135.4(7) . . . . ?
N5 Al1 C30 N4 24.1(7) . . . . ?
N1 Al1 C30 N4 -102.9(7) . . . . ?
C41 Al1 C30 N4 157.0(7) . . . . ?
N5 Al1 C30 C42 -140.0(5) . . . . ?
N1 Al1 C30 C42 92.9(5) . . . . ?
C41 Al1 C30 C42 -7.1(5) . . . . ?
C30 N4 C31 C32 -33.6(12) . . . . ?
C35 N4 C31 C32 114.4(10) . . . . ?
C30 N4 C31 C33 144.2(7) . . . . ?
C35 N4 C31 C33 -67.8(10) . . . . ?
N4 C31 C32 N5 5.0(14) . . . . ?
C33 C31 C32 N5 -172.9(7) . . . . ?
N4 C31 C32 C34 177.5(8) . . . . ?
C33 C31 C32 C34 -0.3(12) . . . . ?
C38 N5 C32 C31 -141.6(8) . . . . ?
Al1 N5 C32 C31 38.8(9) . . . . ?
C38 N5 C32 C34 44.9(9) . . . . ?
Al1 N5 C32 C34 -134.7(6) . . . . ?
C30 N4 C35 C37 -130.8(8) . . . . ?
C31 N4 C35 C37 84.3(10) . . . . ?
C30 N4 C35 C36 101.1(9) . . . . ?
C31 N4 C35 C36 -43.8(10) . . . . ?
C32 N5 C38 C40 -174.1(7) . . . . ?
Al1 N5 C38 C40 5.3(11) . . . . ?
C32 N5 C38 C39 64.0(9) . . . . ?
Al1 N5 C38 C39 -116.6(7) . . . . ?
N2 P1 C41 C43 -34.2(7) . . . . ?
N3 P1 C41 C43 65.3(7) . . . . ?
C1 P1 C41 C43 -160.5(6) . . . . ?
N2 P1 C41 C42 -158.5(6) . . . . ?
N3 P1 C41 C42 -59.0(7) . . . . ?
C1 P1 C41 C42 75.1(7) . . . . ?
N2 P1 C41 Al1 106.0(4) . . . . ?
N3 P1 C41 Al1 -154.4(3) . . . . ?
C1 P1 C41 Al1 -20.3(5) . . . . ?
N4 C30 C42 C45 8.9(16) . . . . ?
Al1 C30 C42 C45 170.2(9) . . . . ?
N4 C30 C42 C41 -151.4(9) . . . . ?
Al1 C30 C42 C41 9.9(7) . . . . ?
C43 C41 C42 C30 113.4(8) . . . . ?
P1 C41 C42 C30 -121.3(7) . . . . ?
Al1 C41 C42 C30 -8.5(6) . . . . ?
C43 C41 C42 C45 -49.0(10) . . . . ?
P1 C41 C42 C45 76.3(9) . . . . ?
Al1 C41 C42 C45 -170.8(8) . . . . ?
C42 C41 C43 C44 -56.1(10) . . . . ?
P1 C41 C43 C44 171.6(7) . . . . ?
Al1 C41 C43 C44 35.8(11) . . . . ?
C30 C42 C45 C46 52.9(14) . . . . ?
C41 C42 C45 C46 -149.3(8) . . . . ?
